data_2211614
loop_
_publ_author_name
'Hong Jiang'
'Xiang-Shan Wang'
'Mei-Mei Zhang'
'Chang-Sheng Yao'
'Shu-Jiang Tu'

_publ_section_title
;5-(2-Chlorophenyl)-7,7-dimethyl-10-(4-methylphenyl)-7,8-dihydro-5<i>H</i>-indeno[1,2-<i>b</i>]quinoline-9,11(6<i>H</i>,10<i>H</i>)-dione
 dimethylformamide solvate
;
_journal_coeditor_code SJ2146
_journal_issue 12
_journal_name_full 'Acta Crystallographica Section E'
_journal_page_first o5587
_journal_page_last o5589
_journal_paper_doi 10.1107/S1600536806046952
_journal_volume 62
_journal_year 2006
_chemical_formula_iupac 'C31 H26 Cl N O2 , C3 H7 N O'
_chemical_formula_moiety 'C31 H26 Cl N O2 , C3 H7 N O'
_chemical_formula_sum 'C34 H33 Cl N2 O3'
_chemical_formula_weight 553.07
_chemical_melting_point .536E-305
_chemical_name_systematic
;
5-(2-Chlorophenyl)-7,7-dimethyl-10-(4-methylphenyl)-7,8-dihydro-5H-
indeno[1,2-b]quinoline-9,11(6H,10H)-dione dimethylformamide solvate
;
_space_group_IT_number 2
_symmetry_cell_setting triclinic
_symmetry_space_group_name_Hall '-P 1'
_symmetry_space_group_name_H-M 'P -1'
_atom_sites_solution_hydrogens geom
_atom_sites_solution_primary direct
_atom_sites_solution_secondary difmap
_cell_angle_alpha 92.100(4)
_cell_angle_beta 99.730(4)
_cell_angle_gamma 106.147(4)
_cell_formula_units_Z 2
_cell_length_a 10.872(2)
_cell_length_b 11.655(2)
_cell_length_c 11.689(2)
_cell_measurement_reflns_used 5152
_cell_measurement_temperature 153(2)
_cell_measurement_theta_max 25.3
_cell_measurement_theta_min 3.0
_cell_volume 1396.8(4)
_computing_cell_refinement CrystalClear
_computing_data_collection 'CrystalClear (Rigaku, 1999)'
_computing_data_reduction 'CrystalStructure (Rigaku/MSC, 2003)'
_computing_molecular_graphics 'SHELXTL (Sheldrick, 1997b)'
_computing_publication_material SHELXL97
_computing_structure_refinement 'SHELXL97 (Sheldrick, 1997a)'
_computing_structure_solution 'SHELXS97 (Sheldrick, 1997a)'
_diffrn_ambient_temperature 153(2)
_diffrn_detector_area_resol_mean 7.31
_diffrn_measured_fraction_theta_full 0.993
_diffrn_measured_fraction_theta_max 0.993
_diffrn_measurement_device_type 'Rigaku Mercury'
_diffrn_measurement_method \w
_diffrn_radiation_monochromator graphite
_diffrn_radiation_source 'fine-focus sealed tube'
_diffrn_radiation_type MoK\a
_diffrn_radiation_wavelength 0.71070
_diffrn_reflns_av_R_equivalents 0.0319
_diffrn_reflns_av_sigmaI/netI 0.0407
_diffrn_reflns_limit_h_max 13
_diffrn_reflns_limit_h_min -13
_diffrn_reflns_limit_k_max 14
_diffrn_reflns_limit_k_min -12
_diffrn_reflns_limit_l_max 14
_diffrn_reflns_limit_l_min -14
_diffrn_reflns_number 13755
_diffrn_reflns_theta_full 25.35
_diffrn_reflns_theta_max 25.35
_diffrn_reflns_theta_min 3.01
_diffrn_standards_number 0
_exptl_absorpt_coefficient_mu 0.176
_exptl_absorpt_correction_T_max 0.974
_exptl_absorpt_correction_T_min 0.688
_exptl_absorpt_correction_type multi-scan
_exptl_absorpt_process_details '(Jacobson, 1998)'
_exptl_crystal_colour red
_exptl_crystal_density_diffrn 1.315
_exptl_crystal_density_method 'not measured'
_exptl_crystal_description block
_exptl_crystal_F_000 584
_exptl_crystal_size_max 0.68
_exptl_crystal_size_mid 0.23
_exptl_crystal_size_min 0.15
_refine_diff_density_max 0.912
_refine_diff_density_min -0.394
_refine_ls_extinction_method none
_refine_ls_goodness_of_fit_ref 1.080
_refine_ls_hydrogen_treatment constr
_refine_ls_matrix_type full
_refine_ls_number_parameters 367
_refine_ls_number_reflns 5071
_refine_ls_number_restraints 0
_refine_ls_restrained_S_all 1.080
_refine_ls_R_factor_all 0.0770
_refine_ls_R_factor_gt 0.0618
_refine_ls_shift/su_max 0.000
_refine_ls_shift/su_mean 0.000
_refine_ls_structure_factor_coef Fsqd
_refine_ls_weighting_details 'calc w = 1/[\s^2^(Fo^2^)+(0.0722P)^2^+1.2467P] where P=(Fo^2^+2Fc^2^)/3'
_refine_ls_weighting_scheme calc
_refine_ls_wR_factor_gt 0.1494
_refine_ls_wR_factor_ref 0.1580
_reflns_number_gt 4222
_reflns_number_total 5071
_reflns_threshold_expression I>2\s(I)
_cod_data_source_file sj2146.cif
_cod_data_source_block I
_cod_database_code 2211614
_cod_database_fobs_code 2211614

loop_
_symmetry_equiv_pos_as_xyz
'x, y, z'
'-x, -y, -z'

loop_
_atom_site_type_symbol
_atom_site_label
_atom_site_fract_x
_atom_site_fract_y
_atom_site_fract_z
_atom_site_U_iso_or_equiv
_atom_site_adp_type
_atom_site_calc_flag
_atom_site_refinement_flags
_atom_site_occupancy
Cl Cl1 0.93127(7) 0.33089(7) 0.46385(6) 0.0358(2) Uani d . 1
O O1 0.64581(18) 0.23371(18) 0.59852(17) 0.0334(5) Uani d . 1
O O2 0.83587(17) 0.56520(17) 0.29727(18) 0.0322(5) Uani d . 1
O O3 0.2632(3) 1.0365(2) 0.0912(2) 0.0625(8) Uani d . 1
N N1 0.3900(2) 0.38083(19) 0.30245(19) 0.0234(5) Uani d . 1
N N2 0.1258(3) 0.8918(2) 0.1689(2) 0.0365(6) Uani d . 1
C C1 0.4059(2) 0.3141(2) 0.3997(2) 0.0227(6) Uani d . 1
C C2 0.5245(2) 0.3047(2) 0.4479(2) 0.0222(6) Uani d . 1
C C3 0.6471(2) 0.3554(2) 0.3987(2) 0.0227(6) Uani d . 1
H H3 0.7205 0.3960 0.4640 0.027 Uiso calc R 1
C C4 0.6215(2) 0.4466(2) 0.3173(2) 0.0224(6) Uani d . 1
C C5 0.5000(2) 0.4502(2) 0.2691(2) 0.0218(5) Uani d . 1
C C6 0.5387(3) 0.2415(2) 0.5540(2) 0.0237(6) Uani d . 1
C C7 0.4204(3) 0.1914(2) 0.6075(2) 0.0269(6) Uani d . 1
H H7A 0.4157 0.2525 0.6663 0.032 Uiso calc R 1
H H7B 0.4309 0.1209 0.6485 0.032 Uiso calc R 1
C C8 0.2922(3) 0.1537(2) 0.5198(2) 0.0257(6) Uani d . 1
C C9 0.2847(3) 0.2586(2) 0.4465(2) 0.0260(6) Uani d . 1
H H9A 0.2106 0.2300 0.3803 0.031 Uiso calc R 1
H H9B 0.2663 0.3212 0.4948 0.031 Uiso calc R 1
C C10 0.2867(3) 0.0432(3) 0.4422(3) 0.0403(7) Uani d . 1
H H10A 0.3590 0.0626 0.3994 0.061 Uiso calc R 1
H H10B 0.2038 0.0184 0.3868 0.061 Uiso calc R 1
H H10C 0.2940 -0.0224 0.4906 0.061 Uiso calc R 1
C C11 0.1758(3) 0.1252(3) 0.5824(3) 0.0327(7) Uani d . 1
H H11A 0.1790 0.0587 0.6306 0.049 Uiso calc R 1
H H11B 0.0946 0.1027 0.5247 0.049 Uiso calc R 1
H H11C 0.1794 0.1961 0.6321 0.049 Uiso calc R 1
C C12 0.7169(2) 0.5381(2) 0.2706(2) 0.0230(6) Uani d . 1
C C13 0.6401(2) 0.5963(2) 0.1849(2) 0.0223(6) Uani d . 1
C C14 0.6831(3) 0.6895(2) 0.1196(2) 0.0273(6) Uani d . 1
H H14 0.7737 0.7252 0.1227 0.033 Uiso calc R 1
C C15 0.5904(3) 0.7306(3) 0.0482(2) 0.0306(6) Uani d . 1
H H15 0.6176 0.7957 0.0029 0.037 Uiso calc R 1
C C16 0.4598(3) 0.6765(3) 0.0438(3) 0.0329(7) Uani d . 1
H H16 0.3977 0.7044 -0.0060 0.039 Uiso calc R 1
C C17 0.4156(3) 0.5814(2) 0.1107(2) 0.0287(6) Uani d . 1
H H17 0.3250 0.5449 0.1065 0.034 Uiso calc R 1
C C18 0.5066(2) 0.5424(2) 0.1825(2) 0.0226(5) Uani d . 1
C C19 0.6853(3) 0.2587(2) 0.3328(2) 0.0245(6) Uani d . 1
C C20 0.8103(3) 0.2455(2) 0.3522(2) 0.0279(6) Uani d . 1
C C21 0.8433(3) 0.1634(3) 0.2831(3) 0.0352(7) Uani d . 1
H H21 0.9296 0.1568 0.2972 0.042 Uiso calc R 1
C C22 0.7516(3) 0.0916(3) 0.1944(3) 0.0385(7) Uani d . 1
H H22 0.7747 0.0366 0.1463 0.046 Uiso calc R 1
C C23 0.6248(3) 0.1000(3) 0.1756(3) 0.0365(7) Uani d . 1
H H23 0.5603 0.0490 0.1160 0.044 Uiso calc R 1
C C24 0.5928(3) 0.1826(2) 0.2438(2) 0.0295(6) Uani d . 1
H H24 0.5060 0.1879 0.2300 0.035 Uiso calc R 1
C C25 0.2614(2) 0.3835(2) 0.2466(2) 0.0210(5) Uani d . 1
C C26 0.2064(2) 0.4663(2) 0.2876(2) 0.0235(6) Uani d . 1
H H26 0.2524 0.5219 0.3526 0.028 Uiso calc R 1
C C27 0.0833(3) 0.4677(2) 0.2331(2) 0.0256(6) Uani d . 1
H H27 0.0449 0.5241 0.2617 0.031 Uiso calc R 1
C C28 0.0154(2) 0.3881(2) 0.1377(2) 0.0251(6) Uani d . 1
C C29 0.0727(3) 0.3048(2) 0.0989(2) 0.0266(6) Uani d . 1
H H29 0.0269 0.2492 0.0339 0.032 Uiso calc R 1
C C30 0.1951(2) 0.3011(2) 0.1528(2) 0.0234(6) Uani d . 1
H H30 0.2327 0.2431 0.1260 0.028 Uiso calc R 1
C C31 -0.1181(3) 0.3900(3) 0.0782(3) 0.0352(7) Uani d . 1
H H31A -0.1830 0.3488 0.1231 0.053 Uiso calc R 1
H H31B -0.1382 0.3492 -0.0004 0.053 Uiso calc R 1
H H31C -0.1200 0.4733 0.0731 0.053 Uiso calc R 1
C C32 0.2359(4) 0.9391(3) 0.1391(3) 0.0496(9) Uani d . 1
H H32 0.3009 0.8987 0.1539 0.059 Uiso calc R 1
C C33 0.0236(4) 0.9551(3) 0.1574(3) 0.0505(9) Uani d . 1
H H33A 0.0596 1.0366 0.1361 0.076 Uiso calc R 1
H H33B -0.0059 0.9591 0.2318 0.076 Uiso calc R 1
H H33C -0.0503 0.9115 0.0968 0.076 Uiso calc R 1
C C34 0.0943(3) 0.7840(3) 0.2262(3) 0.0408(8) Uani d . 1
H H34A 0.1684 0.7506 0.2362 0.061 Uiso calc R 1
H H34B 0.0179 0.7257 0.1789 0.061 Uiso calc R 1
H H34C 0.0750 0.8019 0.3027 0.061 Uiso calc R 1

loop_
_atom_site_aniso_label
_atom_site_aniso_U_11
_atom_site_aniso_U_22
_atom_site_aniso_U_33
_atom_site_aniso_U_12
_atom_site_aniso_U_13
_atom_site_aniso_U_23
Cl1 0.0233(4) 0.0461(5) 0.0382(4) 0.0104(3) 0.0047(3) 0.0101(3)
O1 0.0262(11) 0.0430(12) 0.0324(11) 0.0129(9) 0.0029(9) 0.0110(9)
O2 0.0177(10) 0.0342(11) 0.0446(12) 0.0054(8) 0.0082(8) 0.0082(9)
O3 0.0813(19) 0.0345(13) 0.0727(18) -0.0023(13) 0.0478(15) 0.0109(12)
N1 0.0166(11) 0.0275(12) 0.0249(11) 0.0031(9) 0.0045(9) 0.0091(9)
N2 0.0425(15) 0.0283(13) 0.0308(13) -0.0017(11) 0.0038(11) 0.0080(10)
C1 0.0228(13) 0.0229(13) 0.0213(13) 0.0040(10) 0.0052(11) 0.0030(10)
C2 0.0201(13) 0.0245(13) 0.0215(13) 0.0051(10) 0.0045(10) 0.0022(10)
C3 0.0168(12) 0.0270(14) 0.0231(13) 0.0050(10) 0.0027(10) 0.0027(10)
C4 0.0186(13) 0.0220(13) 0.0260(14) 0.0044(10) 0.0048(11) 0.0001(10)
C5 0.0200(13) 0.0225(13) 0.0220(13) 0.0037(10) 0.0061(10) 0.0011(10)
C6 0.0263(14) 0.0231(13) 0.0210(13) 0.0069(11) 0.0035(11) -0.0014(10)
C7 0.0299(15) 0.0292(15) 0.0215(13) 0.0070(12) 0.0062(11) 0.0067(11)
C8 0.0263(14) 0.0235(14) 0.0255(14) 0.0035(11) 0.0055(11) 0.0049(11)
C9 0.0214(13) 0.0287(14) 0.0278(14) 0.0045(11) 0.0073(11) 0.0112(11)
C10 0.0449(18) 0.0300(16) 0.0417(18) 0.0027(14) 0.0112(15) -0.0043(13)
C11 0.0311(15) 0.0328(16) 0.0330(16) 0.0035(13) 0.0107(13) 0.0111(12)
C12 0.0207(14) 0.0238(13) 0.0255(14) 0.0056(11) 0.0085(11) 0.0000(10)
C13 0.0218(13) 0.0211(13) 0.0247(13) 0.0050(10) 0.0080(11) 0.0018(10)
C14 0.0240(14) 0.0267(14) 0.0306(15) 0.0030(11) 0.0110(12) 0.0024(11)
C15 0.0324(15) 0.0308(15) 0.0295(15) 0.0059(12) 0.0120(12) 0.0110(12)
C16 0.0275(15) 0.0359(16) 0.0359(16) 0.0081(13) 0.0068(13) 0.0150(13)
C17 0.0203(13) 0.0318(15) 0.0330(15) 0.0041(11) 0.0063(12) 0.0094(12)
C18 0.0215(13) 0.0219(13) 0.0242(13) 0.0044(10) 0.0072(11) 0.0012(10)
C19 0.0262(14) 0.0281(14) 0.0222(13) 0.0097(11) 0.0082(11) 0.0097(11)
C20 0.0304(15) 0.0291(15) 0.0276(14) 0.0104(12) 0.0096(12) 0.0129(11)
C21 0.0397(17) 0.0378(17) 0.0411(17) 0.0223(14) 0.0214(14) 0.0179(14)
C22 0.058(2) 0.0336(17) 0.0371(17) 0.0245(15) 0.0251(16) 0.0115(13)
C23 0.0497(19) 0.0315(16) 0.0294(15) 0.0123(14) 0.0092(14) 0.0048(12)
C24 0.0326(15) 0.0292(15) 0.0293(15) 0.0110(12) 0.0093(12) 0.0054(12)
C25 0.0154(12) 0.0234(13) 0.0234(13) 0.0024(10) 0.0052(10) 0.0095(10)
C26 0.0231(13) 0.0226(13) 0.0226(13) 0.0026(11) 0.0052(11) 0.0015(10)
C27 0.0269(14) 0.0243(14) 0.0303(15) 0.0097(11) 0.0129(12) 0.0089(11)
C28 0.0226(13) 0.0283(14) 0.0262(14) 0.0066(11) 0.0088(11) 0.0123(11)
C29 0.0259(14) 0.0290(15) 0.0213(13) 0.0026(11) 0.0032(11) 0.0026(11)
C30 0.0233(13) 0.0238(14) 0.0255(14) 0.0077(11) 0.0091(11) 0.0049(11)
C31 0.0242(15) 0.0481(18) 0.0356(16) 0.0130(13) 0.0052(12) 0.0145(14)
C32 0.050(2) 0.049(2) 0.046(2) 0.0066(17) 0.0124(17) -0.0034(16)
C33 0.050(2) 0.046(2) 0.059(2) 0.0168(17) 0.0156(18) 0.0071(17)
C34 0.0344(17) 0.0408(18) 0.0375(17) -0.0019(14) 0.0000(14) 0.0118(14)

loop_
_atom_type_symbol
_atom_type_description
_atom_type_scat_dispersion_real
_atom_type_scat_dispersion_imag
_atom_type_scat_source
C C 0.0033 0.0016 'International Tables Vol C Tables 4.2.6.8 and 6.1.1.4'
H H 0.0000 0.0000 'International Tables Vol C Tables 4.2.6.8 and 6.1.1.4'
Cl Cl 0.1484 0.1585 'International Tables Vol C Tables 4.2.6.8 and 6.1.1.4'
N N 0.0061 0.0033 'International Tables Vol C Tables 4.2.6.8 and 6.1.1.4'
O O 0.0106 0.0060 'International Tables Vol C Tables 4.2.6.8 and 6.1.1.4'

loop_
_geom_angle_atom_site_label_1
_geom_angle_atom_site_label_2
_geom_angle_atom_site_label_3
_geom_angle
_geom_angle_publ_flag
C5 N1 C1 118.0(2) y
C5 N1 C25 121.3(2) ?
C1 N1 C25 120.6(2) ?
C32 N2 C34 125.0(3) ?
C32 N2 C33 120.8(3) ?
C34 N2 C33 113.9(3) ?
C2 C1 N1 121.1(2) y
C2 C1 C9 123.0(2) ?
N1 C1 C9 115.8(2) ?
C1 C2 C6 119.6(2) ?
C1 C2 C3 123.8(2) y
C6 C2 C3 116.6(2) ?
C4 C3 C2 107.5(2) y
C4 C3 C19 109.5(2) ?
C2 C3 C19 112.5(2) ?
C4 C3 H3 109.1 ?
C2 C3 H3 109.1 ?
C19 C3 H3 109.1 ?
C5 C4 C12 108.8(2) ?
C5 C4 C3 123.4(2) y
C12 C4 C3 127.6(2) ?
C4 C5 N1 122.5(2) y
C4 C5 C18 110.7(2) ?
N1 C5 C18 126.8(2) ?
O1 C6 C2 119.9(2) ?
O1 C6 C7 121.4(2) ?
C2 C6 C7 118.7(2) ?
C6 C7 C8 114.1(2) ?
C6 C7 H7A 108.7 ?
C8 C7 H7A 108.7 ?
C6 C7 H7B 108.7 ?
C8 C7 H7B 108.7 ?
H7A C7 H7B 107.6 ?
C7 C8 C11 110.8(2) ?
C7 C8 C10 109.6(2) ?
C11 C8 C10 109.5(2) ?
C7 C8 C9 108.4(2) ?
C11 C8 C9 108.0(2) ?
C10 C8 C9 110.6(2) ?
C1 C9 C8 114.4(2) ?
C1 C9 H9A 108.7 ?
C8 C9 H9A 108.7 ?
C1 C9 H9B 108.7 ?
C8 C9 H9B 108.7 ?
H9A C9 H9B 107.6 ?
C8 C10 H10A 109.5 ?
C8 C10 H10B 109.5 ?
H10A C10 H10B 109.5 ?
C8 C10 H10C 109.5 ?
H10A C10 H10C 109.5 ?
H10B C10 H10C 109.5 ?
C8 C11 H11A 109.5 ?
C8 C11 H11B 109.5 ?
H11A C11 H11B 109.5 ?
C8 C11 H11C 109.5 ?
H11A C11 H11C 109.5 ?
H11B C11 H11C 109.5 ?
O2 C12 C4 127.7(2) ?
O2 C12 C13 126.2(2) ?
C4 C12 C13 106.1(2) ?
C14 C13 C18 122.0(2) ?
C14 C13 C12 129.4(2) ?
C18 C13 C12 108.6(2) ?
C13 C14 C15 118.3(2) ?
C13 C14 H14 120.8 ?
C15 C14 H14 120.8 ?
C16 C15 C14 119.9(3) ?
C16 C15 H15 120.1 ?
C14 C15 H15 120.1 ?
C15 C16 C17 121.8(3) ?
C15 C16 H16 119.1 ?
C17 C16 H16 119.1 ?
C18 C17 C16 118.4(2) ?
C18 C17 H17 120.8 ?
C16 C17 H17 120.8 ?
C17 C18 C13 119.6(2) ?
C17 C18 C5 134.6(2) ?
C13 C18 C5 105.8(2) ?
C20 C19 C24 117.3(2) ?
C20 C19 C3 123.4(2) ?
C24 C19 C3 119.2(2) ?
C21 C20 C19 121.3(3) ?
C21 C20 Cl1 117.3(2) ?
C19 C20 Cl1 121.4(2) ?
C22 C21 C20 120.3(3) ?
C22 C21 H21 119.9 ?
C20 C21 H21 119.9 ?
C21 C22 C23 119.7(3) ?
C21 C22 H22 120.2 ?
C23 C22 H22 120.2 ?
C24 C23 C22 119.8(3) ?
C24 C23 H23 120.1 ?
C22 C23 H23 120.1 ?
C23 C24 C19 121.6(3) ?
C23 C24 H24 119.2 ?
C19 C24 H24 119.2 ?
C26 C25 C30 121.0(2) ?
C26 C25 N1 120.1(2) ?
C30 C25 N1 118.8(2) ?
C25 C26 C27 119.4(2) ?
C25 C26 H26 120.3 ?
C27 C26 H26 120.3 ?
C28 C27 C26 121.1(2) ?
C28 C27 H27 119.5 ?
C26 C27 H27 119.5 ?
C27 C28 C29 118.3(2) ?
C27 C28 C31 121.0(3) ?
C29 C28 C31 120.7(3) ?
C30 C29 C28 121.6(2) ?
C30 C29 H29 119.2 ?
C28 C29 H29 119.2 ?
C25 C30 C29 118.6(2) ?
C25 C30 H30 120.7 ?
C29 C30 H30 120.7 ?
C28 C31 H31A 109.5 ?
C28 C31 H31B 109.5 ?
H31A C31 H31B 109.5 ?
C28 C31 H31C 109.5 ?
H31A C31 H31C 109.5 ?
H31B C31 H31C 109.5 ?
O3 C32 N2 124.0(4) ?
O3 C32 H32 118.0 ?
N2 C32 H32 118.0 ?
N2 C33 H33A 109.5 ?
N2 C33 H33B 109.5 ?
H33A C33 H33B 109.5 ?
N2 C33 H33C 109.5 ?
H33A C33 H33C 109.5 ?
H33B C33 H33C 109.5 ?
N2 C34 H34A 109.5 ?
N2 C34 H34B 109.5 ?
H34A C34 H34B 109.5 ?
N2 C34 H34C 109.5 ?
H34A C34 H34C 109.5 ?
H34B C34 H34C 109.5 ?

loop_
_geom_bond_atom_site_label_1
_geom_bond_atom_site_label_2
_geom_bond_distance
_geom_bond_publ_flag
Cl1 C20 1.738(3) ?
O1 C6 1.222(3) ?
O2 C12 1.224(3) ?
O3 C32 1.267(4) ?
N1 C5 1.371(3) y
N1 C1 1.414(3) y
N1 C25 1.449(3) ?
N2 C32 1.283(4) ?
N2 C34 1.429(4) ?
N2 C33 1.487(4) ?
C1 C2 1.354(4) y
C1 C9 1.500(4) ?
C2 C6 1.472(4) ?
C2 C3 1.517(3) y
C3 C4 1.505(4) y
C3 C19 1.529(4) ?
C3 H3 1.0000 ?
C4 C5 1.358(4) y
C4 C12 1.459(4) ?
C5 C18 1.499(4) ?
C6 C7 1.507(4) ?
C7 C8 1.526(4) ?
C7 H7A 0.9900 ?
C7 H7B 0.9900 ?
C8 C11 1.530(4) ?
C8 C10 1.531(4) ?
C8 C9 1.531(4) ?
C9 H9A 0.9900 ?
C9 H9B 0.9900 ?
C10 H10A 0.9800 ?
C10 H10B 0.9800 ?
C10 H10C 0.9800 ?
C11 H11A 0.9800 ?
C11 H11B 0.9800 ?
C11 H11C 0.9800 ?
C12 C13 1.498(4) ?
C13 C14 1.372(4) ?
C13 C18 1.406(4) ?
C14 C15 1.398(4) ?
C14 H14 0.9500 ?
C15 C16 1.375(4) ?
C15 H15 0.9500 ?
C16 C17 1.402(4) ?
C16 H16 0.9500 ?
C17 C18 1.374(4) ?
C17 H17 0.9500 ?
C19 C20 1.392(4) ?
C19 C24 1.401(4) ?
C20 C21 1.389(4) ?
C21 C22 1.376(5) ?
C21 H21 0.9500 ?
C22 C23 1.389(4) ?
C22 H22 0.9500 ?
C23 C24 1.381(4) ?
C23 H23 0.9500 ?
C24 H24 0.9500 ?
C25 C26 1.380(4) ?
C25 C30 1.384(4) ?
C26 C27 1.386(4) ?
C26 H26 0.9500 ?
C27 C28 1.383(4) ?
C27 H27 0.9500 ?
C28 C29 1.391(4) ?
C28 C31 1.507(4) ?
C29 C30 1.386(4) ?
C29 H29 0.9500 ?
C30 H30 0.9500 ?
C31 H31A 0.9800 ?
C31 H31B 0.9800 ?
C31 H31C 0.9800 ?
C32 H32 0.9500 ?
C33 H33A 0.9800 ?
C33 H33B 0.9800 ?
C33 H33C 0.9800 ?
C34 H34A 0.9800 ?
C34 H34B 0.9800 ?
C34 H34C 0.9800 ?

loop_
_geom_hbond_atom_site_label_D
_geom_hbond_atom_site_label_H
_geom_hbond_atom_site_label_A
_geom_hbond_site_symmetry_A
_geom_hbond_distance_DH
_geom_hbond_distance_HA
_geom_hbond_distance_DA
_geom_hbond_angle_DHA
C34 H34A O1 2_666 0.98 2.51 3.259(4) 133.2
C30 H30 O3 1_545 0.95 2.55 3.444(4) 157.3
C15 H15 O3 2_675 0.95 2.44 3.371(4) 166.9

loop_
_geom_torsion_atom_site_label_1
_geom_torsion_atom_site_label_2
_geom_torsion_atom_site_label_3
_geom_torsion_atom_site_label_4
_geom_torsion
_geom_torsion_publ_flag
C5 N1 C1 C2 -9.5(4) y
C25 N1 C1 C2 175.7(2) ?
C5 N1 C1 C9 168.8(2) ?
C25 N1 C1 C9 -5.9(3) ?
N1 C1 C2 C6 175.8(2) ?
C9 C1 C2 C6 -2.4(4) ?
N1 C1 C2 C3 -4.6(4) y
C9 C1 C2 C3 177.2(2) ?
C1 C2 C3 C4 17.9(3) y
C6 C2 C3 C4 -162.5(2) ?
C1 C2 C3 C19 -102.7(3) ?
C6 C2 C3 C19 76.9(3) ?
C2 C3 C4 C5 -20.0(3) y
C19 C3 C4 C5 102.5(3) ?
C2 C3 C4 C12 164.5(2) ?
C19 C3 C4 C12 -73.0(3) ?
C12 C4 C5 N1 -175.0(2) ?
C3 C4 C5 N1 8.8(4) y
C12 C4 C5 C18 2.3(3) ?
C3 C4 C5 C18 -173.9(2) ?
C1 N1 C5 C4 7.5(4) ?
C25 N1 C5 C4 -177.8(2) ?
C1 N1 C5 C18 -169.3(2) ?
C25 N1 C5 C18 5.4(4) ?
C1 C2 C6 O1 -179.3(2) ?
C3 C2 C6 O1 1.0(4) ?
C1 C2 C6 C7 -1.4(4) ?
C3 C2 C6 C7 179.0(2) ?
O1 C6 C7 C8 -152.1(2) ?
C2 C6 C7 C8 30.0(3) ?
C6 C7 C8 C11 -169.9(2) ?
C6 C7 C8 C10 69.2(3) ?
C6 C7 C8 C9 -51.6(3) ?
C2 C1 C9 C8 -22.4(4) ?
N1 C1 C9 C8 159.3(2) ?
C7 C8 C9 C1 47.8(3) ?
C11 C8 C9 C1 167.8(2) ?
C10 C8 C9 C1 -72.4(3) ?
C5 C4 C12 O2 176.5(3) ?
C3 C4 C12 O2 -7.4(4) ?
C5 C4 C12 C13 -1.8(3) ?
C3 C4 C12 C13 174.3(2) ?
O2 C12 C13 C14 -0.2(4) ?
C4 C12 C13 C14 178.1(3) ?
O2 C12 C13 C18 -177.8(3) ?
C4 C12 C13 C18 0.6(3) ?
C18 C13 C14 C15 -0.4(4) ?
C12 C13 C14 C15 -177.7(3) ?
C13 C14 C15 C16 -0.9(4) ?
C14 C15 C16 C17 1.0(4) ?
C15 C16 C17 C18 0.2(4) ?
C16 C17 C18 C13 -1.5(4) ?
C16 C17 C18 C5 176.7(3) ?
C14 C13 C18 C17 1.6(4) ?
C12 C13 C18 C17 179.4(2) ?
C14 C13 C18 C5 -177.0(2) ?
C12 C13 C18 C5 0.7(3) ?
C4 C5 C18 C17 179.7(3) ?
N1 C5 C18 C17 -3.2(5) ?
C4 C5 C18 C13 -1.9(3) ?
N1 C5 C18 C13 175.2(2) ?
C4 C3 C19 C20 110.3(3) ?
C2 C3 C19 C20 -130.2(3) ?
C4 C3 C19 C24 -66.3(3) ?
C2 C3 C19 C24 53.2(3) ?
C24 C19 C20 C21 2.5(4) ?
C3 C19 C20 C21 -174.2(2) ?
C24 C19 C20 Cl1 -177.5(2) ?
C3 C19 C20 Cl1 5.9(4) ?
C19 C20 C21 C22 -1.0(4) ?
Cl1 C20 C21 C22 178.9(2) ?
C20 C21 C22 C23 -1.3(4) ?
C21 C22 C23 C24 1.9(4) ?
C22 C23 C24 C19 -0.3(4) ?
C20 C19 C24 C23 -1.8(4) ?
C3 C19 C24 C23 175.0(2) ?
C5 N1 C25 C26 -88.0(3) ?
C1 N1 C25 C26 86.5(3) ?
C5 N1 C25 C30 92.5(3) ?
C1 N1 C25 C30 -92.9(3) ?
C30 C25 C26 C27 -0.7(4) ?
N1 C25 C26 C27 179.9(2) ?
C25 C26 C27 C28 -0.6(4) ?
C26 C27 C28 C29 1.2(4) ?
C26 C27 C28 C31 -179.8(2) ?
C27 C28 C29 C30 -0.6(4) ?
C31 C28 C29 C30 -179.6(2) ?
C26 C25 C30 C29 1.3(4) ?
N1 C25 C30 C29 -179.3(2) ?
C28 C29 C30 C25 -0.7(4) ?
C34 N2 C32 O3 -178.0(3) ?
C33 N2 C32 O3 -5.1(5) ?
